data_2226683
loop_
_publ_author_name
'Cai, Zhao-Hui'
'Chen, Xiao-Bao'
'Yang, Xu-Hong'
'Wang, Xiang'

_publ_section_title
;
 3-(2-Aminoethyl)-2-[4-(trifluoromethoxy)anilino]quinazolin-4(3<i>H</i>)-one
;
_journal_coeditor_code SJ5026
_journal_issue 7
_journal_name_full 'Acta Crystallographica Section E'
_journal_page_first o1854
_journal_page_last o1855
_journal_paper_doi 10.1107/S1600536810024645
_journal_volume 66
_journal_year 2010
_chemical_formula_iupac 'C17 H15 F3 N4 O2'
_chemical_formula_moiety 'C17 H15 F3 N4 O2'
_chemical_formula_sum 'C17 H15 F3 N4 O2'
_chemical_formula_weight 364.33
_chemical_name_systematic
;
3-(2-Aminoethyl)-2-[4-(trifluoromethoxy)anilino]quinazolin-4(3<i>H</i>)-one
;
_space_group_IT_number 60
_symmetry_cell_setting orthorhombic
_symmetry_space_group_name_Hall '-P 2n 2ab'
_symmetry_space_group_name_H-M 'P b c n'
_atom_sites_solution_hydrogens geom
_atom_sites_solution_primary direct
_atom_sites_solution_secondary difmap
_audit_creation_method SHELXL-97
_cell_angle_alpha 90.00
_cell_angle_beta 90.00
_cell_angle_gamma 90.00
_cell_formula_units_Z 8
_cell_length_a 11.9675(13)
_cell_length_b 12.9579(13)
_cell_length_c 21.280(2)
_cell_measurement_reflns_used 4600
_cell_measurement_temperature 298(2)
_cell_measurement_theta_max 23.49
_cell_measurement_theta_min 2.48
_cell_volume 3300.0(6)
_computing_cell_refinement 'SAINT (Bruker, 2000)'
_computing_data_collection 'SMART (Bruker, 2000)'
_computing_data_reduction 'SAINT (Bruker, 2000)'
_computing_molecular_graphics 'SHELXTL (Sheldrick, 2008)'
_computing_publication_material 'SHELXTL (Sheldrick, 2008)'
_computing_structure_refinement 'SHELXL97 (Sheldrick, 2008)'
_computing_structure_solution 'SHELXS97 (Sheldrick, 2008)'
_diffrn_ambient_temperature 298(2)
_diffrn_measured_fraction_theta_full 0.999
_diffrn_measured_fraction_theta_max 0.999
_diffrn_measurement_device_type 'Bruker SMART APEX CCD area-detector'
_diffrn_measurement_method '\f and \w scans'
_diffrn_radiation_monochromator graphite
_diffrn_radiation_source 'fine-focus sealed tube'
_diffrn_radiation_type MoK\a
_diffrn_radiation_wavelength 0.71073
_diffrn_reflns_av_R_equivalents 0.0826
_diffrn_reflns_av_sigmaI/netI 0.0527
_diffrn_reflns_limit_h_max 14
_diffrn_reflns_limit_h_min -10
_diffrn_reflns_limit_k_max 14
_diffrn_reflns_limit_k_min -15
_diffrn_reflns_limit_l_max 25
_diffrn_reflns_limit_l_min -25
_diffrn_reflns_number 15599
_diffrn_reflns_theta_full 25.50
_diffrn_reflns_theta_max 25.50
_diffrn_reflns_theta_min 2.32
_diffrn_standards_number 0
_exptl_absorpt_coefficient_mu 0.122
_exptl_absorpt_correction_T_max 0.9867
_exptl_absorpt_correction_T_min 0.9725
_exptl_absorpt_correction_type multi-scan
_exptl_absorpt_process_details '(SADABS; Sheldrick, 2001)'
_exptl_crystal_colour colorless
_exptl_crystal_density_diffrn 1.467
_exptl_crystal_density_method 'not measured'
_exptl_crystal_description block
_exptl_crystal_F_000 1504
_exptl_crystal_size_max 0.23
_exptl_crystal_size_mid 0.15
_exptl_crystal_size_min 0.11
_refine_diff_density_max 0.389
_refine_diff_density_min -0.288
_refine_ls_extinction_method none
_refine_ls_goodness_of_fit_ref 1.116
_refine_ls_hydrogen_treatment mixed
_refine_ls_matrix_type full
_refine_ls_number_parameters 311
_refine_ls_number_reflns 3076
_refine_ls_number_restraints 19
_refine_ls_restrained_S_all 1.218
_refine_ls_R_factor_all 0.0725
_refine_ls_R_factor_gt 0.0613
_refine_ls_shift/su_max_lt 0.001
_refine_ls_shift/su_mean 0.000
_refine_ls_structure_factor_coef Fsqd
_refine_ls_weighting_details 'calc w=1/[\s^2^(Fo^2^)+(0.0809P)^2^+0.8235P] where P=(Fo^2^+2Fc^2^)/3'
_refine_ls_weighting_scheme calc
_refine_ls_wR_factor_gt 0.1558
_refine_ls_wR_factor_ref 0.1644
_reflns_number_gt 2573
_reflns_number_total 3076
_reflns_threshold_expression I>2\s(I)
_cod_data_source_file sj5026.cif
_cod_data_source_block I
_cod_database_code 2226683
_cod_database_fobs_code 2226683

loop_
_symmetry_equiv_pos_as_xyz
'x, y, z'
'-x+1/2, -y+1/2, z+1/2'
'-x, y, -z+1/2'
'x+1/2, -y+1/2, -z'
'-x, -y, -z'
'x-1/2, y-1/2, -z-1/2'
'x, -y, z-1/2'
'-x-1/2, y-1/2, z'

loop_
_atom_site_type_symbol
_atom_site_label
_atom_site_fract_x
_atom_site_fract_y
_atom_site_fract_z
_atom_site_U_iso_or_equiv
_atom_site_adp_type
_atom_site_calc_flag
_atom_site_refinement_flags
_atom_site_occupancy
_atom_site_disorder_assembly
_atom_site_disorder_group
C C1 0.9187(2) 1.31297(18) 0.55231(11) 0.0445(6) Uani d . 1 . .
C C2 0.9408(2) 1.24194(18) 0.60015(11) 0.0443(6) Uani d . 1 . .
C C3 0.9930(2) 1.2767(2) 0.65508(12) 0.0556(7) Uani d . 1 . .
H H3 1.0093 1.2304 0.6871 0.067 Uiso calc R 1 . .
C C4 1.0200(2) 1.3792(2) 0.66172(14) 0.0623(7) Uani d . 1 . .
H H4 1.0546 1.4014 0.6984 0.075 Uiso calc R 1 . .
C C5 0.9967(2) 1.4498(2) 0.61481(14) 0.0631(8) Uani d . 1 . .
H H5 1.0156 1.5189 0.6199 0.076 Uiso calc R 1 . .
C C6 0.9457(2) 1.41721(19) 0.56101(14) 0.0549(7) Uani d . 1 . .
H H6 0.9286 1.4648 0.5297 0.066 Uiso calc R 1 . .
C C7 0.8649(2) 1.27789(18) 0.49482(11) 0.0453(6) Uani d . 1 . .
C C8 0.8673(2) 1.10775(18) 0.54329(10) 0.0425(6) Uani d . 1 . .
C C9 0.7649(2) 1.1385(2) 0.44173(12) 0.0522(6) Uani d . 1 . .
H H9A 0.7257 1.1979 0.4249 0.063 Uiso calc R 1 . .
H H9B 0.7092 1.0915 0.4585 0.063 Uiso calc R 1 . .
C C10 0.8258(2) 1.0850(2) 0.38838(11) 0.0555(7) Uani d . 1 . .
H H10A 0.7795 1.0861 0.3510 0.067 Uiso calc R 1 . .
H H10B 0.8943 1.1220 0.3791 0.067 Uiso calc R 1 . .
C C11 0.8519(2) 0.92710(18) 0.57795(12) 0.0463(6) Uani d . 1 . .
C C12 0.8785(2) 0.82950(18) 0.55666(12) 0.0463(6) Uani d . 1 B .
H H12 0.8970 0.8200 0.5146 0.056 Uiso calc R 1 . .
C C13 0.8781(2) 0.74562(19) 0.59680(13) 0.0523(7) Uani d . 1 . .
H H13 0.8987 0.6808 0.5821 0.063 Uiso calc R 1 A 1
C C14 0.8473(13) 0.7581(8) 0.6583(5) 0.065(5) Uani d PD 0.51 B 1
C C15 0.812(2) 0.855(2) 0.6764(13) 0.071(6) Uani d P 0.51 B 1
H H15 0.7805 0.8616 0.7161 0.085 Uiso calc PR 0.51 B 1
C C16 0.8208(17) 0.9417(9) 0.6397(8) 0.050(3) Uani d P 0.51 B 1
H H16 0.8065 1.0072 0.6558 0.060 Uiso calc PR 0.51 B 1
C C17 0.8238(9) 0.6670(8) 0.7538(5) 0.0637(12) Uani d PD 0.51 B 1
O O2 0.8387(12) 0.6644(9) 0.6922(5) 0.089(4) Uani d PD 0.51 B 1
F F1 0.8935(8) 0.7216(9) 0.7869(6) 0.119(4) Uani d PD 0.51 B 1
F F2 0.7234(6) 0.7043(7) 0.7658(5) 0.122(4) Uani d PD 0.51 B 1
F F3 0.8159(10) 0.5681(5) 0.7691(4) 0.082(2) Uani d PD 0.51 B 1
C C14' 0.8582(12) 0.7631(9) 0.6591(6) 0.063(5) Uani d PD 0.49 B 2
C C15' 0.842(3) 0.8590(19) 0.6855(14) 0.071(6) Uani d P 0.49 B 2
H H15' 0.8374 0.8700 0.7286 0.085 Uiso calc PR 0.49 B 2
C C16' 0.834(3) 0.9368(16) 0.6418(13) 0.101(8) Uani d P 0.49 B 2
H H16' 0.8148 1.0020 0.6566 0.121 Uiso calc PR 0.49 B 2
C C17' 0.8114(10) 0.6564(9) 0.7475(6) 0.0637(12) Uani d PD 0.49 B 2
O O2' 0.8747(11) 0.6749(8) 0.6976(5) 0.070(3) Uani d PD 0.49 B 2
F F1' 0.8435(10) 0.7198(6) 0.7928(4) 0.105(4) Uani d PD 0.49 B 2
F F2' 0.7057(9) 0.6717(8) 0.7373(5) 0.122(4) Uani d PD 0.49 B 2
F F3' 0.8383(15) 0.5654(9) 0.7708(7) 0.145(6) Uani d PD 0.49 B 2
N N1 0.83729(16) 1.17338(14) 0.49385(9) 0.0428(5) Uani d . 1 . .
N N2 0.91631(18) 1.13823(14) 0.59417(9) 0.0469(5) Uani d . 1 . .
N N3 0.8525(2) 0.97796(19) 0.40455(11) 0.0605(6) Uani d D 1 . .
H H3A 0.7992(19) 0.936(2) 0.3949(14) 0.073 Uiso d D 1 . .
H H3B 0.9115(17) 0.952(2) 0.3871(14) 0.073 Uiso d D 1 . .
N N4 0.8435(2) 1.00667(16) 0.53333(9) 0.0510(6) Uani d D 1 B .
H H4A 0.843(2) 0.988(2) 0.4945(6) 0.061 Uiso d D 1 . .
O O1 0.84285(17) 1.33377(14) 0.45034(9) 0.0620(6) Uani d . 1 . .

loop_
_atom_site_aniso_label
_atom_site_aniso_U_11
_atom_site_aniso_U_22
_atom_site_aniso_U_33
_atom_site_aniso_U_12
_atom_site_aniso_U_13
_atom_site_aniso_U_23
C1 0.0419(13) 0.0403(12) 0.0513(13) 0.0033(10) 0.0089(11) 0.0027(10)
C2 0.0470(13) 0.0410(13) 0.0449(13) -0.0008(10) 0.0068(10) 0.0003(10)
C3 0.0640(17) 0.0577(16) 0.0452(13) -0.0084(13) 0.0010(12) -0.0015(11)
C4 0.0643(18) 0.0622(18) 0.0604(16) -0.0108(14) 0.0069(14) -0.0154(14)
C5 0.0644(18) 0.0428(14) 0.082(2) -0.0098(12) 0.0113(16) -0.0141(13)
C6 0.0550(15) 0.0397(13) 0.0702(17) 0.0013(11) 0.0113(13) 0.0066(12)
C7 0.0455(13) 0.0415(13) 0.0490(13) 0.0078(10) 0.0076(11) 0.0077(10)
C8 0.0465(13) 0.0402(12) 0.0410(12) 0.0001(10) 0.0031(10) 0.0038(10)
C9 0.0521(15) 0.0527(15) 0.0519(13) 0.0026(11) -0.0113(12) 0.0054(11)
C10 0.0634(16) 0.0601(16) 0.0431(13) -0.0049(13) -0.0077(12) 0.0038(12)
C11 0.0535(14) 0.0399(13) 0.0455(13) -0.0049(10) -0.0006(11) 0.0033(10)
C12 0.0491(14) 0.0431(13) 0.0466(13) -0.0014(10) -0.0007(11) -0.0015(10)
C13 0.0601(16) 0.0386(13) 0.0583(16) 0.0076(11) -0.0039(13) -0.0029(11)
C14 0.121(10) 0.032(7) 0.043(7) -0.017(6) -0.026(6) -0.002(4)
C15 0.118(13) 0.063(7) 0.033(7) -0.014(7) 0.003(6) -0.004(4)
C16 0.097(7) 0.014(4) 0.040(6) -0.001(4) 0.011(5) 0.001(4)
C17 0.084(3) 0.054(2) 0.053(2) 0.002(2) -0.004(2) 0.0146(19)
O2 0.167(12) 0.046(3) 0.055(3) -0.033(5) -0.014(5) 0.013(2)
F1 0.111(6) 0.144(6) 0.101(6) 0.025(4) -0.036(4) -0.008(4)
F2 0.084(5) 0.107(6) 0.177(9) 0.021(4) 0.060(6) 0.059(6)
F3 0.132(5) 0.045(3) 0.070(4) 0.001(3) 0.018(3) 0.038(3)
C14' 0.071(6) 0.050(9) 0.069(9) 0.024(5) 0.032(6) 0.027(6)
C15' 0.139(17) 0.036(6) 0.037(8) 0.003(8) 0.006(9) 0.006(5)
C16' 0.164(19) 0.075(11) 0.064(12) 0.026(9) 0.035(11) 0.001(8)
C17' 0.084(3) 0.054(2) 0.053(2) 0.002(2) -0.004(2) 0.0146(19)
O2' 0.098(6) 0.038(4) 0.076(5) 0.016(4) 0.022(5) 0.011(3)
F1' 0.197(12) 0.074(4) 0.045(3) 0.000(5) -0.031(5) -0.014(2)
F2' 0.107(5) 0.116(7) 0.144(7) -0.005(4) -0.023(5) 0.038(5)
F3' 0.186(11) 0.112(8) 0.137(9) 0.059(6) -0.005(7) 0.054(6)
N1 0.0465(11) 0.0404(11) 0.0416(10) 0.0029(8) -0.0018(8) 0.0038(8)
N2 0.0591(13) 0.0395(11) 0.0421(11) -0.0024(9) -0.0030(9) 0.0057(8)
N3 0.0730(17) 0.0565(15) 0.0518(13) 0.0004(12) -0.0036(12) -0.0049(11)
N4 0.0754(15) 0.0385(11) 0.0389(11) -0.0060(10) -0.0015(10) 0.0022(9)
O1 0.0760(13) 0.0527(11) 0.0573(11) 0.0087(9) -0.0023(9) 0.0205(9)

loop_
_atom_type_symbol
_atom_type_description
_atom_type_scat_dispersion_real
_atom_type_scat_dispersion_imag
_atom_type_scat_source
C C 0.0033 0.0016 'International Tables Vol C Tables 4.2.6.8 and 6.1.1.4'
H H 0.0000 0.0000 'International Tables Vol C Tables 4.2.6.8 and 6.1.1.4'
N N 0.0061 0.0033 'International Tables Vol C Tables 4.2.6.8 and 6.1.1.4'
O O 0.0106 0.0060 'International Tables Vol C Tables 4.2.6.8 and 6.1.1.4'
F F 0.0171 0.0103 'International Tables Vol C Tables 4.2.6.8 and 6.1.1.4'

loop_
_geom_angle_atom_site_label_1
_geom_angle_atom_site_label_2
_geom_angle_atom_site_label_3
_geom_angle_site_symmetry_1
_geom_angle_site_symmetry_3
_geom_angle
_geom_angle_publ_flag
C2 C1 C6 . . 119.7(2) ?
C2 C1 C7 . . 119.4(2) ?
C6 C1 C7 . . 120.9(2) ?
N2 C2 C1 . . 122.2(2) ?
N2 C2 C3 . . 119.0(2) ?
C1 C2 C3 . . 118.7(2) ?
C4 C3 C2 . . 120.1(3) ?
C4 C3 H3 . . 119.9 ?
C2 C3 H3 . . 119.9 ?
C3 C4 C5 . . 121.2(3) ?
C3 C4 H4 . . 119.4 ?
C5 C4 H4 . . 119.4 ?
C6 C5 C4 . . 119.4(2) ?
C6 C5 H5 . . 120.3 ?
C4 C5 H5 . . 120.3 ?
C5 C6 C1 . . 120.8(3) ?
C5 C6 H6 . . 119.6 ?
C1 C6 H6 . . 119.6 ?
O1 C7 N1 . . 120.9(2) ?
O1 C7 C1 . . 124.2(2) ?
N1 C7 C1 . . 114.88(19) ?
N2 C8 N4 . . 121.4(2) ?
N2 C8 N1 . . 124.1(2) ?
N4 C8 N1 . . 114.5(2) ?
N1 C9 C10 . . 114.8(2) ?
N1 C9 H9A . . 108.6 ?
C10 C9 H9A . . 108.6 ?
N1 C9 H9B . . 108.6 ?
C10 C9 H9B . . 108.6 ?
H9A C9 H9B . . 107.5 ?
N3 C10 C9 . . 111.2(2) ?
N3 C10 H10A . . 109.4 ?
C9 C10 H10A . . 109.4 ?
N3 C10 H10B . . 109.4 ?
C9 C10 H10B . . 109.4 ?
H10A C10 H10B . . 108.0 ?
C16 C11 C12 . . 120.0(6) ?
C16 C11 C16' . . 7(2) ?
C12 C11 C16' . . 116.2(10) ?
C16 C11 N4 . . 121.6(6) ?
C12 C11 N4 . . 117.8(2) ?
C16' C11 N4 . . 125.9(10) ?
C11 C12 C13 . . 121.1(2) ?
C11 C12 H12 . . 119.4 ?
C13 C12 H12 . . 119.4 ?
C14' C13 C14 . . 6.1(12) ?
C14' C13 C12 . . 118.0(5) ?
C14 C13 C12 . . 119.9(5) ?
C14' C13 H13 . . 121.6 ?
C14 C13 H13 . . 120.1 ?
C12 C13 H13 . . 120.1 ?
C13 C14 C15 . . 117.3(15) ?
C13 C14 O2 . . 113.9(9) ?
C15 C14 O2 . . 127.9(17) ?
C14 C15 C16 . . 124(2) ?
C14 C15 H15 . . 117.9 ?
C16 C15 H15 . . 117.9 ?
C15 C16 C11 . . 116.7(16) ?
C15 C16 H16 . . 121.7 ?
C11 C16 H16 . . 121.7 ?
F1 C17 F2 . . 106.2(9) ?
F1 C17 O2 . . 117.7(11) ?
F2 C17 O2 . . 108.9(11) ?
F1 C17 F3 . . 116.0(10) ?
F2 C17 F3 . . 104.0(9) ?
O2 C17 F3 . . 103.2(9) ?
C17 O2 C14 . . 119.5(11) ?
C13 C14' C15' . . 124.8(15) ?
C13 C14' O2' . . 113.7(10) ?
C15' C14' O2' . . 120.6(16) ?
C16' C15' C14' . . 113(2) ?
C16' C15' H15' . . 123.3 ?
C14' C15' H15' . . 123.3 ?
C15' C16' C11 . . 126(2) ?
C15' C16' H16' . . 117.0 ?
C11 C16' H16' . . 117.0 ?
F2' C17' F3' . . 115.9(11) ?
F2' C17' F1' . . 108.1(9) ?
F3' C17' F1' . . 102.1(10) ?
F2' C17' O2' . . 113.3(11) ?
F3' C17' O2' . . 108.8(11) ?
F1' C17' O2' . . 107.8(10) ?
C17' O2' C14' . . 121.8(11) ?
C7 N1 C8 . . 121.2(2) ?
C7 N1 C9 . . 116.56(19) ?
C8 N1 C9 . . 121.9(2) ?
C8 N2 C2 . . 118.07(19) ?
C10 N3 H3A . . 112(2) ?
C10 N3 H3B . . 116(2) ?
H3A N3 H3B . . 105(3) ?
C8 N4 C11 . . 126.0(2) ?
C8 N4 H4A . . 115.3(19) ?
C11 N4 H4A . . 115.9(19) ?

loop_
_geom_bond_atom_site_label_1
_geom_bond_atom_site_label_2
_geom_bond_site_symmetry_2
_geom_bond_distance
_geom_bond_publ_flag
C1 C2 . 1.398(3) ?
C1 C6 . 1.401(3) ?
C1 C7 . 1.455(4) ?
C2 N2 . 1.381(3) ?
C2 C3 . 1.399(3) ?
C3 C4 . 1.374(4) ?
C3 H3 . 0.9300 ?
C4 C5 . 1.382(4) ?
C4 H4 . 0.9300 ?
C5 C6 . 1.364(4) ?
C5 H5 . 0.9300 ?
C6 H6 . 0.9300 ?
C7 O1 . 1.221(3) ?
C7 N1 . 1.394(3) ?
C8 N2 . 1.293(3) ?
C8 N4 . 1.357(3) ?
C8 N1 . 1.400(3) ?
C9 N1 . 1.478(3) ?
C9 C10 . 1.517(4) ?
C9 H9A . 0.9700 ?
C9 H9B . 0.9700 ?
C10 N3 . 1.464(4) ?
C10 H10A . 0.9700 ?
C10 H10B . 0.9700 ?
C11 C16 . 1.379(18) ?
C11 C12 . 1.381(3) ?
C11 C16' . 1.38(3) ?
C11 N4 . 1.405(3) ?
C12 C13 . 1.382(3) ?
C12 H12 . 0.9300 ?
C13 C14' . 1.366(14) ?
C13 C14 . 1.369(13) ?
C13 H13 . 0.9300 ?
C14 C15 . 1.38(3) ?
C14 O2 . 1.416(9) ?
C15 C16 . 1.38(4) ?
C15 H15 . 0.9300 ?
C16 H16 . 0.9300 ?
C17 F1 . 1.302(9) ?
C17 F2 . 1.321(9) ?
C17 O2 . 1.324(9) ?
C17 F3 . 1.326(8) ?
C14' C15' . 1.38(3) ?
C14' O2' . 1.421(8) ?
C15' C16' . 1.37(4) ?
C15' H15' . 0.9300 ?
C16' H16' . 0.9300 ?
C17' F2' . 1.299(9) ?
C17' F3' . 1.320(9) ?
C17' F1' . 1.325(9) ?
C17' O2' . 1.325(9) ?
N3 H3A . 0.862(11) ?
N3 H3B . 0.864(11) ?
N4 H4A . 0.863(11) ?

loop_
_geom_hbond_atom_site_label_D
_geom_hbond_atom_site_label_H
_geom_hbond_atom_site_label_A
_geom_hbond_site_symmetry_A
_geom_hbond_distance_DH
_geom_hbond_distance_HA
_geom_hbond_distance_DA
_geom_hbond_angle_DHA
N3 H3B N2 5_776 0.864(11) 2.40(2) 3.150(3) 145(3)
N3 H3A O1 8_755 0.862(11) 2.46(2) 3.147(3) 137(3)
C15 H15 F2 . 0.93 2.40 2.93(3) 116
C12 H12 Cg1 5_776 0.93 2.88 3.560(3) 131

loop_
_geom_torsion_atom_site_label_1
_geom_torsion_atom_site_label_2
_geom_torsion_atom_site_label_3
_geom_torsion_atom_site_label_4
_geom_torsion_site_symmetry_1
_geom_torsion_site_symmetry_2
_geom_torsion_site_symmetry_3
_geom_torsion_site_symmetry_4
_geom_torsion
_geom_torsion_publ_flag
C6 C1 C2 N2 . . . . -179.8(2) ?
C7 C1 C2 N2 . . . . 1.9(3) ?
C6 C1 C2 C3 . . . . -2.0(3) ?
C7 C1 C2 C3 . . . . 179.8(2) ?
N2 C2 C3 C4 . . . . 178.9(2) ?
C1 C2 C3 C4 . . . . 1.0(4) ?
C2 C3 C4 C5 . . . . 0.0(4) ?
C3 C4 C5 C6 . . . . 0.2(4) ?
C4 C5 C6 C1 . . . . -1.2(4) ?
C2 C1 C6 C5 . . . . 2.2(4) ?
C7 C1 C6 C5 . . . . -179.6(2) ?
C2 C1 C7 O1 . . . . -179.5(2) ?
C6 C1 C7 O1 . . . . 2.3(4) ?
C2 C1 C7 N1 . . . . 1.6(3) ?
C6 C1 C7 N1 . . . . -176.6(2) ?
N1 C9 C10 N3 . . . . 78.7(3) ?
C16 C11 C12 C13 . . . . -2.0(10) ?
C16' C11 C12 C13 . . . . 5.1(15) ?
N4 C11 C12 C13 . . . . -173.9(2) ?
C11 C12 C13 C14' . . . . -4.5(8) ?
C11 C12 C13 C14 . . . . 2.2(8) ?
C14' C13 C14 C15 . . . . 77(9) ?
C12 C13 C14 C15 . . . . 3.3(19) ?
C14' C13 C14 O2 . . . . -113(9) ?
C12 C13 C14 O2 . . . . 173.4(8) ?
C13 C14 C15 C16 . . . . -10(3) ?
O2 C14 C15 C16 . . . . -178.0(19) ?
C14 C15 C16 C11 . . . . 10(3) ?
C12 C11 C16 C15 . . . . -4(2) ?
C16' C11 C16 C15 . . . . -64(10) ?
N4 C11 C16 C15 . . . . 168.0(16) ?
F1 C17 O2 C14 . . . . -52.8(17) ?
F2 C17 O2 C14 . . . . 68.0(15) ?
F3 C17 O2 C14 . . . . 178.0(13) ?
C13 C14 O2 C17 . . . . 171.3(11) ?
C15 C14 O2 C17 . . . . -20(2) ?
C14 C13 C14' C15' . . . . -112(10) ?
C12 C13 C14' C15' . . . . -2(2) ?
C14 C13 C14' O2' . . . . 79(9) ?
C12 C13 C14' O2' . . . . -171.7(9) ?
C13 C14' C15' C16' . . . . 8(3) ?
O2' C14' C15' C16' . . . . 176(2) ?
C14' C15' C16' C11 . . . . -7(4) ?
C16 C11 C16' C15' . . . . 124(12) ?
C12 C11 C16' C15' . . . . 1(3) ?
N4 C11 C16' C15' . . . . 180(2) ?
F2' C17' O2' C14' . . . . 43.8(16) ?
F3' C17' O2' C14' . . . . 174.2(14) ?
F1' C17' O2' C14' . . . . -75.8(15) ?
C13 C14' O2' C17' . . . . -144.6(11) ?
C15' C14' O2' C17' . . . . 45(2) ?
O1 C7 N1 C8 . . . . 176.8(2) ?
C1 C7 N1 C8 . . . . -4.3(3) ?
O1 C7 N1 C9 . . . . -9.6(3) ?
C1 C7 N1 C9 . . . . 169.3(2) ?
N2 C8 N1 C7 . . . . 3.8(4) ?
N4 C8 N1 C7 . . . . -174.5(2) ?
N2 C8 N1 C9 . . . . -169.5(2) ?
N4 C8 N1 C9 . . . . 12.2(3) ?
C10 C9 N1 C7 . . . . 100.9(3) ?
C10 C9 N1 C8 . . . . -85.5(3) ?
N4 C8 N2 C2 . . . . 178.1(2) ?
N1 C8 N2 C2 . . . . -0.1(4) ?
C1 C2 N2 C8 . . . . -2.7(3) ?
C3 C2 N2 C8 . . . . 179.4(2) ?
N2 C8 N4 C11 . . . . 10.1(4) ?
N1 C8 N4 C11 . . . . -171.5(2) ?
C16 C11 N4 C8 . . . . 39.3(10) ?
C12 C11 N4 C8 . . . . -148.9(2) ?
C16' C11 N4 C8 . . . . 32.2(16) ?
